data_9017092
loop_
_publ_author_name
'Ballaran, T. B.'
'Uenver-Thiele L'
'Woodland, A. B.'

_publ_section_title
;
 Complete substitution of Fe2+ by Mg in Fe4O5: The crystal structure of the
 Mg2Fe2O5 end-member
;
_journal_name_full 'American Mineralogist'
_journal_page_first 628
_journal_page_last 632
_journal_volume 100
_journal_year 2015
_chemical_compound_source Synthetic
_chemical_formula_sum 'Fe2.017 Mg1.983 O5'
_space_group_IT_number 63
_space_group_name_Hall '-C 2c 2'
_space_group_name_H-M_alt 'C m c m'
_symmetry_space_group_name_H-M 'C m c m'
_cell_angle_alpha 90
_cell_angle_beta 90
_cell_angle_gamma 90
_cell_length_a 2.8889
_cell_length_b 9.7282
_cell_length_c 12.5523
_cell_formula_units_Z 4
_cell_volume 352.767
_database_code_amcsd 0020340
_exptl_crystal_density_diffrn 4.534
_cod_data_source_file inputs/fixed/downloads/05/05813.cif
_cod_data_source_block 05813
_cod_original_formula_sum '(Fe2.017 Mg1.983) O5'
_cod_database_code 9017092
_amcsd_formula_title Fe2Mg2O5

loop_
_space_group_symop_operation_xyz
x,y,z
1/2+x,1/2+y,z
x,-y,1/2+z
1/2+x,1/2-y,1/2+z
-x,y,1/2-z
1/2-x,1/2+y,1/2-z
-x,y,z
1/2-x,1/2+y,z
x,-y,-z
1/2+x,1/2-y,-z
x,y,1/2-z
1/2+x,1/2+y,1/2-z
-x,-y,1/2+z
1/2-x,1/2-y,1/2+z
-x,-y,-z
1/2-x,1/2-y,-z

loop_
_atom_site_aniso_label
_atom_site_aniso_U_11
_atom_site_aniso_U_22
_atom_site_aniso_U_33
_atom_site_aniso_U_12
_atom_site_aniso_U_13
_atom_site_aniso_U_23
Fe1 0.01010 0.00450 0.00820 0.00000 0.00000 0.00100
Mg1 0.01010 0.00450 0.00820 0.00000 0.00000 0.00100
Fe2 0.01010 0.00590 0.01030 0.00000 0.00000 -0.00018
Mg2 0.01010 0.00590 0.01030 0.00000 0.00000 -0.00018
Fe3 0.01080 0.00970 0.02580 0.00000 0.00000 0.00000
Mg3 0.01080 0.00970 0.02580 0.00000 0.00000 0.00000
O1 0.01390 0.00910 0.01170 0.00000 0.00000 0.00000
O2 0.01100 0.00810 0.01710 0.00000 0.00000 0.00330
O3 0.01560 0.00740 0.01140 0.00000 0.00000 0.00030

loop_
_atom_site_label
_atom_site_fract_x
_atom_site_fract_y
_atom_site_fract_z
_atom_site_occupancy
_atom_site_U_iso_or_equiv
Fe1 0.00000 0.00000 0.00000 0.46730 0.00760
Mg1 0.00000 0.00000 0.00000 0.53270 0.00760
Fe2 0.00000 0.26240 0.11458 0.70410 0.00876
Mg2 0.00000 0.26240 0.11458 0.29590 0.00876
Fe3 0.00000 0.51220 0.25000 0.14110 0.01540
Mg3 0.00000 0.51220 0.25000 0.85890 0.01540
O1 0.00000 0.16210 0.25000 1.00000 0.01150
O2 0.00000 0.36030 0.54576 1.00000 0.01210
O3 0.00000 0.09580 0.64403 1.00000 0.01140

loop_
_cod_related_entry_id
_cod_related_entry_database
_cod_related_entry_code
1 AMCSD 0020340
